data_7120177
loop_
_publ_author_name
'Andruh, Marius'
'Patrascu, Andrei'
'Calancea, Sergiu'
'Briganti, Matteo'
'Soriano, Stephane Serge Yves Gerome'
'Madalan, Augustin M.'
'Cassaro, Rafael A. A.'
'Caneschi, Andrea'
'Totti, Federico'
'Vaz, Maria G. F.'

_publ_section_title
;
 Chimeric design of heterospin 2p-3d, 2p-4f, and 2p-3d-4f complexes using
 a novel family of paramagnetic dissymmetric compartmental ligands
;
_journal_name_full 'Chem. Commun.'
_journal_paper_doi 10.1039/C7CC03236F
_journal_year 2017
_chemical_formula_sum 'C34 H32 Br Co2 F18 N4 O9'
_chemical_formula_weight 1180.40
_chemical_name_systematic
;
 ?
;
_space_group_crystal_system triclinic
_space_group_IT_number 2
_space_group_name_Hall '-P 1'
_space_group_name_H-M_alt 'P -1'
_symmetry_space_group_name_Hall '-P 1'
_symmetry_space_group_name_H-M 'P -1'
_atom_sites_solution_hydrogens geom
_audit_creation_method SHELXL-2014
_audit_update_record
;
2017-03-23 deposited with the CCDC.
2017-05-23 downloaded from the CCDC.
;
_cell_angle_alpha 92.824(2)
_cell_angle_beta 92.716(2)
_cell_angle_gamma 92.592(2)
_cell_formula_units_Z 2
_cell_length_a 12.8538(6)
_cell_length_b 12.8545(5)
_cell_length_c 14.0294(6)
_cell_measurement_reflns_used 9186
_cell_measurement_temperature 293(2)
_cell_measurement_theta_max 22.9698
_cell_measurement_theta_min 2.2066
_cell_volume 2310.02(17)
_computing_cell_refinement 'SAINT V8.34A (Bruker AXS Inc., 2013)'
_computing_data_collection 'Bruker Instrument Service v4.2.4'
_computing_data_reduction 'SAINT V8.34A (Bruker AXS Inc., 2013)'
_computing_structure_refinement 'SHELXL-2014 (Sheldrick, 2014)'
_computing_structure_solution 'SHELXS-2014 (Sheldrick, 2014)'
_diffrn_ambient_temperature 293(2)
_diffrn_detector_area_resol_mean 10.4167
_diffrn_measured_fraction_theta_full 0.999
_diffrn_measured_fraction_theta_max 0.983
_diffrn_measurement_device_type 'Bruker Apex II CCD'
_diffrn_measurement_method '\f and \w scans'
_diffrn_radiation_type MoK\a
_diffrn_radiation_wavelength 0.71073
_diffrn_reflns_av_R_equivalents 0.1420
_diffrn_reflns_av_unetI/netI 0.1359
_diffrn_reflns_Laue_measured_fraction_full 0.999
_diffrn_reflns_Laue_measured_fraction_max 0.983
_diffrn_reflns_limit_h_max 18
_diffrn_reflns_limit_h_min -18
_diffrn_reflns_limit_k_max 18
_diffrn_reflns_limit_k_min -18
_diffrn_reflns_limit_l_max 19
_diffrn_reflns_limit_l_min -19
_diffrn_reflns_number 75532
_diffrn_reflns_point_group_measured_fraction_full 0.999
_diffrn_reflns_point_group_measured_fraction_max 0.983
_diffrn_reflns_theta_full 25.242
_diffrn_reflns_theta_max 30.577
_diffrn_reflns_theta_min 2.192
_exptl_absorpt_coefficient_mu 1.708
_exptl_absorpt_correction_T_max 0.7454
_exptl_absorpt_correction_T_min 0.6076
_exptl_absorpt_correction_type multi-scan
_exptl_absorpt_process_details 'SADABS V2014/5 (Bruker AXS Inc.)'
_exptl_crystal_colour purple
_exptl_crystal_density_diffrn 1.697
_exptl_crystal_density_meas ?
_exptl_crystal_description prism
_exptl_crystal_F_000 1174
_exptl_crystal_size_max 0.3
_exptl_crystal_size_mid 0.2
_exptl_crystal_size_min 0.1
_refine_diff_density_max 0.662
_refine_diff_density_min -0.637
_refine_diff_density_rms 0.070
_refine_ls_extinction_method none
_refine_ls_goodness_of_fit_ref 0.995
_refine_ls_hydrogen_treatment constr
_refine_ls_matrix_type full
_refine_ls_number_parameters 728
_refine_ls_number_reflns 13956
_refine_ls_number_restraints 0
_refine_ls_restrained_S_all 0.995
_refine_ls_R_factor_all 0.1990
_refine_ls_R_factor_gt 0.0618
_refine_ls_shift/su_max 0.001
_refine_ls_shift/su_mean 0.000
_refine_ls_structure_factor_coef Fsqd
_refine_ls_weighting_details 'w=1/[\s^2^(Fo^2^)+(0.0513P)^2^+1.1669P] where P=(Fo^2^+2Fc^2^)/3'
_refine_ls_weighting_scheme calc
_refine_ls_wR_factor_gt 0.1065
_refine_ls_wR_factor_ref 0.1443
_reflns_Friedel_coverage 0.000
_reflns_number_gt 6069
_reflns_number_total 13956
_reflns_threshold_expression 'I > 2\s(I)'
_cod_data_source_file c7cc03236f2.cif
_cod_data_source_block compound2
_cod_depositor_comments
;
The following automatic conversions were performed:
data name '__exptl_absorpt_process_details' replaced with
'_exptl_absorpt_process_details'.

Automatic conversion script
Id: cif_correct_tags 4968 2017-02-21 14:55:21Z antanas 

The following automatic conversions were performed:

'_exptl_crystal_density_meas' value 'not measured' was changed to '?'
- the value is perceived as not measured.

Automatic conversion script
Id: cif_fix_values 4973 2017-02-22 13:04:09Z antanas 
;
_cod_database_code 7120177
_shelx_space_group_comment
;
The symmetry employed for this shelxl refinement is uniquely defined
by the following loop, which should always be used as a source of
symmetry information in preference to the above space-group names.
They are only intended as comments.
;
_shelxl_version_number 2014-3

loop_
_space_group_symop_operation_xyz
'x, y, z'
'-x, -y, -z'

loop_
_atom_site_label
_atom_site_type_symbol
_atom_site_fract_x
_atom_site_fract_y
_atom_site_fract_z
_atom_site_U_iso_or_equiv
_atom_site_adp_type
_atom_site_occupancy
_atom_site_site_symmetry_order
_atom_site_calc_flag
_atom_site_refinement_flags_posn
_atom_site_refinement_flags_adp
_atom_site_refinement_flags_occupancy
_atom_site_disorder_assembly
_atom_site_disorder_group
C1 C 1.2880(3) 1.1420(3) 1.4704(3) 0.0495(10) Uani 1 1 d . . . . .
C2 C 1.3000(3) 1.0514(3) 1.5163(3) 0.0468(9) Uani 1 1 d . . . . .
H2 H 1.3123 1.0530 1.5822 0.056 Uiso 1 1 calc R U . . .
C3 C 1.2935(3) 0.9567(2) 1.4629(2) 0.0366(8) Uani 1 1 d . . . . .
C4 C 1.2737(3) 0.9536(2) 1.3639(2) 0.0355(8) Uani 1 1 d . . . . .
C5 C 1.2670(3) 1.0475(3) 1.3174(3) 0.0419(9) Uani 1 1 d . . . . .
C6 C 1.2742(3) 1.1404(3) 1.3727(3) 0.0527(10) Uani 1 1 d . . . . .
H6 H 1.2695 1.2032 1.3428 0.063 Uiso 1 1 calc R U . . .
C7 C 1.2555(3) 1.0438(3) 1.2099(3) 0.0478(10) Uani 1 1 d . . . . .
H7A H 1.2584 1.1147 1.1891 0.057 Uiso 1 1 calc R U . . .
H7B H 1.3145 1.0092 1.1845 0.057 Uiso 1 1 calc R U . . .
C8 C 1.1696(4) 0.9835(3) 1.0628(3) 0.0695(13) Uani 1 1 d . . . . .
H8A H 1.1813 1.0525 1.0409 0.104 Uiso 1 1 calc R U . . .
H8B H 1.1071 0.9519 1.0316 0.104 Uiso 1 1 calc R U . . .
H8C H 1.2277 0.9423 1.0481 0.104 Uiso 1 1 calc R U . . .
C9 C 1.0660(4) 1.0484(4) 1.1898(4) 0.0730(13) Uani 1 1 d . . . . .
H9A H 1.0842 1.1224 1.1888 0.088 Uiso 1 1 calc R U . . .
H9B H 1.0117 1.0316 1.1404 0.088 Uiso 1 1 calc R U . . .
C10 C 1.0250(4) 1.0264(4) 1.2830(4) 0.0867(16) Uani 1 1 d . . . . .
H10A H 0.9607 1.0620 1.2904 0.104 Uiso 1 1 calc R U . . .
H10B H 1.0747 1.0534 1.3333 0.104 Uiso 1 1 calc R U . . .
C11 C 1.0031(4) 0.8943(5) 1.3953(3) 0.0844(16) Uani 1 1 d . . . . .
H11A H 0.9883 0.8215 1.4032 0.127 Uiso 1 1 calc R U . . .
H11B H 0.9502 0.9341 1.4238 0.127 Uiso 1 1 calc R U . . .
H11C H 1.0698 0.9149 1.4258 0.127 Uiso 1 1 calc R U . . .
C12 C 0.9036(3) 0.8772(4) 1.2494(4) 0.0890(17) Uani 1 1 d . . . . .
H12A H 0.9030 0.8857 1.1818 0.133 Uiso 1 1 calc R U . . .
H12B H 0.8500 0.9172 1.2767 0.133 Uiso 1 1 calc R U . . .
H12C H 0.8910 0.8049 1.2611 0.133 Uiso 1 1 calc R U . . .
C13 C 1.3027(3) 0.8589(2) 1.5101(2) 0.0353(8) Uani 1 1 d . . . . .
C14 C 1.2609(3) 0.7189(3) 1.6050(3) 0.0529(10) Uani 1 1 d . . . . .
C15 C 1.1698(4) 0.6591(4) 1.5501(3) 0.0872(17) Uani 1 1 d . . . . .
H16A H 1.1732 0.6705 1.4832 0.131 Uiso 1 1 calc R U . . .
H16B H 1.1052 0.6833 1.5725 0.131 Uiso 1 1 calc R U . . .
H16C H 1.1736 0.5860 1.5601 0.131 Uiso 1 1 calc R U . . .
C16 C 1.2572(4) 0.7045(3) 1.7125(3) 0.0693(13) Uani 1 1 d . . . . .
H15A H 1.1898 0.7217 1.7336 0.104 Uiso 1 1 calc R U . . .
H15B H 1.3098 0.7495 1.7459 0.104 Uiso 1 1 calc R U . . .
H15C H 1.2695 0.6333 1.7252 0.104 Uiso 1 1 calc R U . . .
C17 C 1.3677(4) 0.7018(3) 1.5623(3) 0.0567(11) Uani 1 1 d . . . . .
C18 C 1.3815(6) 0.5952(4) 1.5158(4) 0.106(2) Uani 1 1 d . . . . .
H19A H 1.4448 0.5961 1.4822 0.160 Uiso 1 1 calc R U . . .
H19B H 1.3234 0.5768 1.4717 0.160 Uiso 1 1 calc R U . . .
H19C H 1.3850 0.5448 1.5640 0.160 Uiso 1 1 calc R U . . .
C19 C 1.4607(4) 0.7360(5) 1.6297(3) 0.0879(17) Uani 1 1 d . . . . .
H18A H 1.4499 0.8037 1.6584 0.132 Uiso 1 1 calc R U . . .
H18B H 1.5229 0.7388 1.5945 0.132 Uiso 1 1 calc R U . . .
H18C H 1.4678 0.6869 1.6788 0.132 Uiso 1 1 calc R U . . .
C20 C 1.5854(6) 0.9979(4) 1.1613(5) 0.0832(16) Uani 1 1 d . . . . .
C21 C 1.5452(3) 0.8922(3) 1.1927(3) 0.0532(10) Uani 1 1 d . . . . .
C22 C 1.6014(4) 0.8073(4) 1.1683(4) 0.0741(14) Uani 1 1 d . . . . .
H22 H 1.6598 0.8167 1.1324 0.089 Uiso 1 1 calc R U . . .
C23 C 1.5736(3) 0.7088(3) 1.1954(3) 0.0630(12) Uani 1 1 d . . . . .
C24 C 1.6425(6) 0.6181(6) 1.1667(7) 0.100(2) Uani 1 1 d . . . . .
C25 C 1.3021(7) 0.4412(4) 1.2439(5) 0.0909(18) Uani 1 1 d . . . . .
C26 C 1.2999(3) 0.5572(3) 1.2211(3) 0.0542(10) Uani 1 1 d . . . . .
C27 C 1.2942(4) 0.5767(3) 1.1242(3) 0.0620(12) Uani 1 1 d . . . . .
H27 H 1.2913 0.5210 1.0792 0.074 Uiso 1 1 calc R U . . .
C28 C 1.2930(4) 0.6766(3) 1.0938(3) 0.0585(11) Uani 1 1 d . . . . .
C29 C 1.2889(6) 0.6885(4) 0.9868(4) 0.0924(18) Uani 1 1 d . . . . .
C30 C 0.9976(6) 0.5409(5) 1.3053(5) 0.0839(16) Uani 1 1 d . . . . .
C31 C 1.0316(3) 0.6264(3) 1.2391(3) 0.0561(11) Uani 1 1 d . . . . .
C32 C 0.9907(3) 0.6193(3) 1.1465(3) 0.0611(11) Uani 1 1 d . . . . .
H32 H 0.9527 0.5589 1.1244 0.073 Uiso 1 1 calc R U . . .
C33 C 1.0043(3) 0.6989(3) 1.0856(3) 0.0570(11) Uani 1 1 d . . . . .
C34 C 0.9480(5) 0.6868(4) 0.9878(4) 0.0843(15) Uani 1 1 d . . . . .
N1 N 1.2475(2) 0.8308(2) 1.5851(2) 0.0440(7) Uani 1 1 d . . . . .
N2 N 1.3648(2) 0.7825(2) 1.4879(2) 0.0429(7) Uani 1 1 d . . . . .
N3 N 1.1582(2) 0.9897(2) 1.1678(2) 0.0460(8) Uani 1 1 d . . . . .
N4 N 1.0047(2) 0.9134(3) 1.2929(2) 0.0561(9) Uani 1 1 d . . . . .
O1 O 1.1799(2) 0.8854(2) 1.6238(2) 0.0693(9) Uani 1 1 d . . . . .
O2 O 1.43122(19) 0.7842(2) 1.41985(18) 0.0527(7) Uani 1 1 d . . . . .
O3 O 1.25573(17) 0.86164(15) 1.31446(16) 0.0354(5) Uani 1 1 d . . . . .
O4 O 1.4986(2) 0.6818(2) 1.2412(2) 0.0603(7) Uani 1 1 d . . . . .
O5 O 1.4658(2) 0.89662(19) 1.2396(2) 0.0570(7) Uani 1 1 d . . . . .
O6 O 1.3057(2) 0.6208(2) 1.29100(19) 0.0524(7) Uani 1 1 d . . . . .
O7 O 1.2970(3) 0.76024(19) 1.14464(18) 0.0634(8) Uani 1 1 d . . . . .
O8 O 1.0896(2) 0.6976(2) 1.27911(19) 0.0563(7) Uani 1 1 d . . . . .
O9 O 1.0534(2) 0.7852(2) 1.10137(18) 0.0580(7) Uani 1 1 d . . . . .
F1 F 1.5151(8) 1.0588(11) 1.1425(13) 0.126(6) Uani 0.62 1 d . . P A 1
F2 F 1.6407(15) 1.0450(8) 1.2352(10) 0.135(4) Uani 0.62 1 d . . P A 1
F3 F 1.6441(17) 0.9915(9) 1.0885(16) 0.165(9) Uani 0.62 1 d . . P A 1
F1A F 1.542(4) 1.0732(14) 1.191(4) 0.26(2) Uani 0.38 1 d . . P A 2
F2A F 1.6776(14) 1.015(2) 1.159(3) 0.145(8) Uani 0.38 1 d . . P A 2
F3A F 1.554(5) 1.007(2) 1.071(2) 0.259(18) Uani 0.38 1 d . . P A 2
F4 F 1.7434(10) 0.6497(15) 1.176(3) 0.152(8) Uani 0.45 1 d . . P B 1
F5 F 1.632(3) 0.537(2) 1.215(3) 0.175(14) Uani 0.45 1 d . . P B 1
F6 F 1.625(3) 0.595(3) 1.0762(15) 0.171(10) Uani 0.45 1 d . . P B 1
F4A F 1.708(2) 0.6372(16) 1.105(2) 0.182(9) Uani 0.55 1 d . . P B 2
F5A F 1.686(3) 0.583(2) 1.2380(18) 0.205(13) Uani 0.55 1 d . . P B 2
F6A F 1.5839(14) 0.5462(18) 1.122(3) 0.196(12) Uani 0.55 1 d . . P B 2
F7 F 1.329(2) 0.4254(12) 1.3308(13) 0.119(7) Uani 0.55 1 d . . P C 1
F8 F 1.3657(19) 0.3886(9) 1.1905(12) 0.159(8) Uani 0.55 1 d . . P C 1
F9 F 1.2031(9) 0.3990(10) 1.2286(13) 0.135(6) Uani 0.55 1 d . . P C 1
F7A F 1.270(3) 0.4290(19) 1.331(2) 0.195(16) Uani 0.45 1 d . . P C 2
F8A F 1.3959(19) 0.4219(16) 1.260(3) 0.246(17) Uani 0.45 1 d . . P C 2
F9A F 1.262(2) 0.3777(8) 1.1890(15) 0.153(10) Uani 0.45 1 d . . P C 2
F10 F 1.3813(4) 0.6900(5) 0.9555(3) 0.199(3) Uani 1 1 d . . . . .
F11 F 1.2447(5) 0.6103(3) 0.9365(2) 0.168(2) Uani 1 1 d . . . . .
F12 F 1.2464(4) 0.7701(3) 0.9591(2) 0.1414(17) Uani 1 1 d . . . . .
F13 F 1.0728(13) 0.5191(9) 1.3669(8) 0.135(6) Uani 0.7 1 d . . P D 1
F14 F 0.9718(10) 0.4511(7) 1.2633(8) 0.103(3) Uani 0.7 1 d . . P D 1
F15 F 0.9156(11) 0.5728(12) 1.3539(14) 0.172(7) Uani 0.7 1 d . . P D 1
F13A F 1.074(3) 0.484(3) 1.318(4) 0.27(2) Uani 0.3 1 d . . P D 2
F14A F 0.922(2) 0.481(2) 1.265(2) 0.144(15) Uani 0.3 1 d . . P D 2
F15A F 0.978(3) 0.571(3) 1.381(2) 0.138(13) Uani 0.3 1 d . . P D 2
F16 F 0.9081(4) 0.5931(3) 0.9646(3) 0.1419(16) Uani 1 1 d . . . . .
F17 F 1.0048(4) 0.7165(4) 0.9197(3) 0.168(2) Uani 1 1 d . . . . .
F18 F 0.8688(3) 0.7478(3) 0.9821(3) 0.1326(14) Uani 1 1 d . . . . .
Co1 Co 1.37686(4) 0.77002(4) 1.28054(3) 0.04059(14) Uani 1 1 d . . . . .
Co2 Co 1.13153(4) 0.83744(4) 1.22523(4) 0.04167(14) Uani 1 1 d . . . . .
Br1 Br 1.29054(5) 1.27005(3) 1.54352(4) 0.07997(18) Uani 1 1 d . . . . .

loop_
_atom_site_aniso_label
_atom_site_aniso_U_11
_atom_site_aniso_U_22
_atom_site_aniso_U_33
_atom_site_aniso_U_23
_atom_site_aniso_U_13
_atom_site_aniso_U_12
C1 0.061(3) 0.0320(18) 0.056(3) -0.0049(17) 0.009(2) 0.0007(17)
C2 0.050(2) 0.045(2) 0.044(2) -0.0065(17) 0.0042(18) 0.0027(17)
C3 0.038(2) 0.0347(18) 0.038(2) 0.0034(15) 0.0077(16) 0.0031(15)
C4 0.0347(19) 0.0296(17) 0.043(2) 0.0010(14) 0.0134(16) 0.0029(14)
C5 0.047(2) 0.0340(18) 0.046(2) 0.0051(16) 0.0084(18) -0.0020(16)
C6 0.065(3) 0.0294(18) 0.064(3) 0.0081(18) 0.007(2) -0.0010(18)
C7 0.059(3) 0.040(2) 0.046(2) 0.0107(17) 0.018(2) 0.0021(18)
C8 0.108(4) 0.058(3) 0.044(2) 0.013(2) 0.006(3) 0.003(3)
C9 0.066(3) 0.062(3) 0.096(4) 0.020(3) 0.013(3) 0.027(2)
C10 0.069(3) 0.065(3) 0.129(5) -0.010(3) 0.032(3) 0.021(3)
C11 0.060(3) 0.133(5) 0.059(3) -0.015(3) 0.019(2) 0.003(3)
C12 0.045(3) 0.122(4) 0.097(4) -0.028(3) 0.000(3) 0.014(3)
C13 0.0366(19) 0.0344(17) 0.0354(19) 0.0008(14) 0.0057(16) 0.0055(15)
C14 0.072(3) 0.045(2) 0.042(2) 0.0122(17) 0.006(2) 0.001(2)
C15 0.109(4) 0.078(3) 0.070(3) 0.019(3) -0.015(3) -0.037(3)
C16 0.101(4) 0.064(3) 0.045(2) 0.019(2) 0.010(2) -0.001(3)
C17 0.085(3) 0.050(2) 0.039(2) 0.0124(18) 0.006(2) 0.029(2)
C18 0.204(7) 0.055(3) 0.068(3) 0.017(2) 0.031(4) 0.058(4)
C19 0.069(3) 0.145(5) 0.054(3) 0.026(3) -0.007(3) 0.042(3)
C20 0.075(4) 0.071(4) 0.105(5) 0.008(3) 0.032(4) -0.013(3)
C21 0.049(2) 0.056(2) 0.054(2) -0.0017(19) 0.010(2) -0.011(2)
C22 0.057(3) 0.074(3) 0.093(4) -0.009(3) 0.040(3) 0.001(2)
C23 0.046(3) 0.065(3) 0.077(3) -0.020(2) 0.010(2) 0.011(2)
C24 0.079(5) 0.093(5) 0.132(7) -0.022(5) 0.042(5) 0.027(4)
C25 0.131(6) 0.054(3) 0.087(5) 0.018(3) -0.017(5) 0.004(4)
C26 0.055(3) 0.039(2) 0.068(3) 0.007(2) -0.008(2) 0.0054(18)
C27 0.086(3) 0.039(2) 0.059(3) -0.0059(19) -0.009(2) 0.014(2)
C28 0.082(3) 0.053(2) 0.041(2) -0.0016(19) 0.001(2) 0.020(2)
C29 0.160(6) 0.072(3) 0.049(3) -0.003(3) 0.020(4) 0.034(4)
C30 0.099(5) 0.067(4) 0.083(5) 0.014(3) -0.003(4) -0.032(4)
C31 0.048(3) 0.048(2) 0.072(3) 0.007(2) 0.008(2) -0.003(2)
C32 0.064(3) 0.049(2) 0.068(3) -0.007(2) -0.003(2) -0.006(2)
C33 0.062(3) 0.053(2) 0.055(3) -0.007(2) -0.002(2) 0.007(2)
C34 0.106(5) 0.080(4) 0.063(4) -0.008(3) -0.017(3) -0.003(3)
N1 0.0447(19) 0.0480(17) 0.0413(18) 0.0061(14) 0.0131(15) 0.0071(14)
N2 0.0485(19) 0.0448(17) 0.0371(17) 0.0046(13) 0.0078(15) 0.0123(14)
N3 0.057(2) 0.0409(16) 0.0414(18) 0.0060(13) 0.0061(15) 0.0117(15)
N4 0.043(2) 0.064(2) 0.062(2) -0.0065(17) 0.0129(17) 0.0073(16)
O1 0.069(2) 0.078(2) 0.066(2) 0.0108(16) 0.0375(16) 0.0262(16)
O2 0.0412(15) 0.0755(18) 0.0434(15) 0.0010(13) 0.0074(12) 0.0224(13)
O3 0.0382(13) 0.0276(11) 0.0414(13) 0.0020(10) 0.0072(11) 0.0061(10)
O4 0.0514(17) 0.0514(16) 0.080(2) -0.0047(14) 0.0228(16) 0.0131(13)
O5 0.0574(17) 0.0474(15) 0.0680(18) -0.0017(13) 0.0299(15) -0.0002(13)
O6 0.0610(18) 0.0471(15) 0.0494(16) 0.0075(13) 0.0021(14) 0.0024(13)
O7 0.109(2) 0.0386(14) 0.0432(16) 0.0012(12) 0.0022(16) 0.0153(15)
O8 0.0544(17) 0.0532(16) 0.0604(18) 0.0091(13) -0.0007(14) -0.0104(14)
O9 0.072(2) 0.0525(16) 0.0484(16) -0.0030(13) 0.0035(14) -0.0040(14)
F1 0.090(5) 0.123(11) 0.174(12) 0.101(10) 0.021(7) -0.008(6)
F2 0.165(10) 0.082(5) 0.146(7) -0.011(5) -0.030(8) -0.061(6)
F3 0.210(17) 0.110(6) 0.187(17) 0.008(10) 0.164(16) -0.027(10)
F1A 0.32(5) 0.044(7) 0.42(5) -0.006(17) 0.25(4) 0.003(16)
F2A 0.087(9) 0.134(17) 0.22(3) 0.052(18) 0.017(14) -0.048(9)
F3A 0.47(5) 0.18(2) 0.116(15) 0.084(15) -0.07(2) -0.12(3)
F4 0.046(6) 0.128(10) 0.28(3) -0.014(16) 0.016(10) 0.029(5)
F5 0.23(3) 0.078(10) 0.24(3) 0.063(14) 0.15(2) 0.100(14)
F6 0.142(19) 0.23(2) 0.138(12) -0.090(14) 0.005(14) 0.101(18)
F4A 0.126(15) 0.198(16) 0.24(2) 0.003(15) 0.108(14) 0.092(15)
F5A 0.25(3) 0.143(18) 0.229(17) -0.025(14) -0.039(18) 0.136(18)
F6A 0.138(11) 0.131(12) 0.31(3) -0.135(17) 0.062(15) 0.029(8)
F7 0.223(19) 0.048(4) 0.082(8) 0.016(4) -0.059(9) 0.019(9)
F8 0.26(2) 0.072(7) 0.160(12) 0.019(7) 0.073(14) 0.092(12)
F9 0.121(8) 0.076(8) 0.202(15) 0.040(8) -0.034(7) -0.050(6)
F7A 0.35(4) 0.074(10) 0.161(19) 0.051(10) -0.02(2) -0.044(17)
F8A 0.186(17) 0.117(14) 0.43(5) 0.08(2) -0.11(3) 0.061(12)
F9A 0.26(2) 0.030(4) 0.157(16) -0.007(7) -0.116(18) 0.007(11)
F10 0.162(4) 0.366(8) 0.081(3) 0.055(4) 0.049(3) 0.049(5)
F11 0.335(7) 0.100(3) 0.062(2) -0.0180(19) -0.042(3) 0.027(3)
F12 0.288(5) 0.096(2) 0.0489(17) 0.0128(16) 0.008(2) 0.089(3)
F13 0.190(14) 0.098(6) 0.108(5) 0.058(4) -0.060(7) -0.074(8)
F14 0.142(10) 0.058(3) 0.104(5) 0.013(3) -0.017(6) -0.035(5)
F15 0.183(11) 0.121(9) 0.231(16) 0.062(11) 0.150(11) 0.015(10)
F13A 0.16(3) 0.18(3) 0.47(6) 0.23(4) 0.00(4) 0.04(3)
F14A 0.13(2) 0.13(3) 0.16(2) 0.09(2) -0.049(17) -0.095(18)
F15A 0.20(3) 0.12(2) 0.089(12) 0.008(11) 0.065(19) -0.06(3)
F16 0.221(4) 0.073(2) 0.119(3) -0.0148(19) -0.084(3) -0.015(2)
F17 0.169(4) 0.272(6) 0.057(2) -0.005(3) -0.002(2) -0.044(4)
F18 0.156(4) 0.116(3) 0.120(3) -0.003(2) -0.065(3) 0.034(3)
Co1 0.0423(3) 0.0371(3) 0.0440(3) 0.0015(2) 0.0130(2) 0.0081(2)
Co2 0.0430(3) 0.0378(3) 0.0444(3) 0.0032(2) 0.0025(2) 0.0034(2)
Br1 0.1185(5) 0.0392(2) 0.0805(3) -0.0170(2) 0.0116(3) -0.0001(2)

loop_
_atom_type_symbol
_atom_type_description
_atom_type_scat_dispersion_real
_atom_type_scat_dispersion_imag
_atom_type_scat_source
C C 0.0033 0.0016 'International Tables Vol C Tables 4.2.6.8 and 6.1.1.4'
H H 0.0000 0.0000 'International Tables Vol C Tables 4.2.6.8 and 6.1.1.4'
N N 0.0061 0.0033 'International Tables Vol C Tables 4.2.6.8 and 6.1.1.4'
O O 0.0106 0.0060 'International Tables Vol C Tables 4.2.6.8 and 6.1.1.4'
F F 0.0171 0.0103 'International Tables Vol C Tables 4.2.6.8 and 6.1.1.4'
Co Co 0.3494 0.9721 'International Tables Vol C Tables 4.2.6.8 and 6.1.1.4'
Br Br -0.2901 2.4595 'International Tables Vol C Tables 4.2.6.8 and 6.1.1.4'

loop_
_geom_angle_atom_site_label_1
_geom_angle_atom_site_label_2
_geom_angle_atom_site_label_3
_geom_angle
C2 C1 C6 120.6(3)
C2 C1 Br1 119.2(3)
C6 C1 Br1 120.2(3)
C1 C2 C3 119.1(4)
C1 C2 H2 120.4
C3 C2 H2 120.4
C2 C3 C4 120.8(3)
C2 C3 C13 120.3(3)
C4 C3 C13 118.9(3)
O3 C4 C3 120.3(3)
O3 C4 C5 120.3(3)
C3 C4 C5 119.3(3)
C6 C5 C4 118.4(3)
C6 C5 C7 122.7(3)
C4 C5 C7 118.9(3)
C1 C6 C5 121.6(3)
C1 C6 H6 119.2
C5 C6 H6 119.2
N3 C7 C5 115.3(3)
N3 C7 H7A 108.5
C5 C7 H7A 108.5
N3 C7 H7B 108.5
C5 C7 H7B 108.5
H7A C7 H7B 107.5
N3 C8 H8A 109.5
N3 C8 H8B 109.5
H8A C8 H8B 109.5
N3 C8 H8C 109.5
H8A C8 H8C 109.5
H8B C8 H8C 109.5
C10 C9 N3 113.3(4)
C10 C9 H9A 108.9
N3 C9 H9A 108.9
C10 C9 H9B 108.9
N3 C9 H9B 108.9
H9A C9 H9B 107.7
C9 C10 N4 111.8(4)
C9 C10 H10A 109.3
N4 C10 H10A 109.3
C9 C10 H10B 109.3
N4 C10 H10B 109.3
H10A C10 H10B 107.9
N4 C11 H11A 109.5
N4 C11 H11B 109.5
H11A C11 H11B 109.5
N4 C11 H11C 109.5
H11A C11 H11C 109.5
H11B C11 H11C 109.5
N4 C12 H12A 109.5
N4 C12 H12B 109.5
H12A C12 H12B 109.5
N4 C12 H12C 109.5
H12A C12 H12C 109.5
H12B C12 H12C 109.5
N2 C13 N1 108.3(3)
N2 C13 C3 126.9(3)
N1 C13 C3 124.8(3)
N1 C14 C15 105.2(3)
N1 C14 C16 109.8(3)
C15 C14 C16 111.1(3)
N1 C14 C17 100.6(3)
C15 C14 C17 113.9(4)
C16 C14 C17 115.2(4)
C14 C15 H16A 109.5
C14 C15 H16B 109.5
H16A C15 H16B 109.5
C14 C15 H16C 109.5
H16A C15 H16C 109.5
H16B C15 H16C 109.5
C14 C16 H15A 109.5
C14 C16 H15B 109.5
H15A C16 H15B 109.5
C14 C16 H15C 109.5
H15A C16 H15C 109.5
H15B C16 H15C 109.5
N2 C17 C18 110.3(3)
N2 C17 C19 105.1(3)
C18 C17 C19 111.1(4)
N2 C17 C14 99.1(3)
C18 C17 C14 116.0(4)
C19 C17 C14 114.0(3)
C17 C18 H19A 109.5
C17 C18 H19B 109.5
H19A C18 H19B 109.5
C17 C18 H19C 109.5
H19A C18 H19C 109.5
H19B C18 H19C 109.5
C17 C19 H18A 109.5
C17 C19 H18B 109.5
H18A C19 H18B 109.5
C17 C19 H18C 109.5
H18A C19 H18C 109.5
H18B C19 H18C 109.5
F2A C20 F1A 111.3(19)
F1 C20 F3 108.0(12)
F2A C20 F3A 101.8(19)
F1A C20 F3A 95(2)
F1 C20 F2 104.7(10)
F3 C20 F2 108.8(10)
F2A C20 C21 119.1(11)
F1A C20 C21 116.8(12)
F1 C20 C21 113.9(7)
F3 C20 C21 113.5(7)
F3A C20 C21 108.4(11)
F2 C20 C21 107.5(6)
O5 C21 C22 129.2(4)
O5 C21 C20 113.6(4)
C22 C21 C20 117.1(4)
C21 C22 C23 121.8(4)
C21 C22 H22 119.1
C23 C22 H22 119.1
O4 C23 C22 128.0(4)
O4 C23 C24 113.6(5)
C22 C23 C24 118.4(5)
F5A C24 F4A 110.3(15)
F5A C24 F6A 110.0(17)
F4A C24 F6A 101.1(15)
F5 C24 F6 110.9(18)
F5 C24 F4 106.8(19)
F6 C24 F4 104.7(15)
F5A C24 C23 111.0(10)
F4A C24 C23 115.8(9)
F5 C24 C23 115.5(8)
F6A C24 C23 108.2(9)
F6 C24 C23 108.2(11)
F4 C24 C23 110.1(9)
F9A C25 F8A 109.8(16)
F7 C25 F8 106.3(12)
F9A C25 F7A 111.3(19)
F8A C25 F7A 98(2)
F7 C25 F9 106.3(15)
F8 C25 F9 109.3(12)
F9A C25 C26 119.3(8)
F8A C25 C26 106.9(11)
F7 C25 C26 114.3(8)
F8 C25 C26 112.9(8)
F7A C25 C26 109.6(12)
F9 C25 C26 107.5(7)
O6 C26 C27 128.6(4)
O6 C26 C25 116.1(4)
C27 C26 C25 115.3(4)
C28 C27 C26 121.4(4)
C28 C27 H27 119.3
C26 C27 H27 119.3
O7 C28 C27 127.5(4)
O7 C28 C29 115.7(4)
C27 C28 C29 116.7(4)
F12 C29 F10 107.1(6)
F12 C29 F11 107.0(6)
F10 C29 F11 101.2(5)
F12 C29 C28 115.1(4)
F10 C29 C28 110.4(6)
F11 C29 C28 114.9(5)
F15A C30 F13A 105(3)
F15A C30 F14A 112(2)
F13A C30 F14A 107(2)
F14 C30 F13 102.8(9)
F14 C30 F15 108.1(10)
F13 C30 F15 108.8(12)
F15A C30 C31 114.6(16)
F13A C30 C31 107.4(17)
F14 C30 C31 115.4(7)
F14A C30 C31 110.9(13)
F13 C30 C31 112.3(7)
F15 C30 C31 109.1(9)
O8 C31 C32 128.0(4)
O8 C31 C30 114.3(4)
C32 C31 C30 117.5(4)
C33 C32 C31 121.9(4)
C33 C32 H32 119.0
C31 C32 H32 119.0
O9 C33 C32 128.6(4)
O9 C33 C34 113.7(4)
C32 C33 C34 117.5(4)
F17 C34 F16 108.6(5)
F17 C34 F18 102.9(5)
F16 C34 F18 105.0(5)
F17 C34 C33 113.2(5)
F16 C34 C33 114.9(5)
F18 C34 C33 111.3(5)
O1 N1 C13 124.8(3)
O1 N1 C14 123.1(3)
C13 N1 C14 111.1(3)
O2 N2 C13 125.0(3)
O2 N2 C17 121.6(3)
C13 N2 C17 112.3(3)
C9 N3 C7 111.4(3)
C9 N3 C8 109.4(3)
C7 N3 C8 105.9(3)
C9 N3 Co2 105.7(2)
C7 N3 Co2 111.9(2)
C8 N3 Co2 112.6(2)
C12 N4 C11 107.3(4)
C12 N4 C10 111.8(4)
C11 N4 C10 108.2(4)
C12 N4 Co2 111.8(3)
C11 N4 Co2 112.0(3)
C10 N4 Co2 105.8(2)
N2 O2 Co1 119.4(2)
C4 O3 Co2 120.8(2)
C4 O3 Co1 120.7(2)
Co2 O3 Co1 113.27(10)
C23 O4 Co1 127.6(3)
C21 O5 Co1 125.6(3)
C26 O6 Co1 120.4(2)
C28 O7 Co1 120.5(3)
C31 O8 Co2 127.1(3)
C33 O9 Co2 126.8(3)
O2 Co1 O3 89.41(9)
O2 Co1 O4 92.49(11)
O3 Co1 O4 177.48(10)
O2 Co1 O5 94.42(11)
O3 Co1 O5 92.10(9)
O4 Co1 O5 86.11(11)
O2 Co1 O6 94.95(11)
O3 Co1 O6 100.45(10)
O4 Co1 O6 81.04(11)
O5 Co1 O6 164.38(10)
O2 Co1 O7 170.86(11)
O3 Co1 O7 82.28(10)
O4 Co1 O7 95.93(12)
O5 Co1 O7 89.70(11)
O6 Co1 O7 82.89(10)
O3 Co2 O9 155.22(10)
O3 Co2 O8 93.71(10)
O9 Co2 O8 87.23(11)
O3 Co2 N4 106.29(11)
O9 Co2 N4 98.42(13)
O8 Co2 N4 91.77(12)
O3 Co2 N3 90.87(11)
O9 Co2 N3 90.39(11)
O8 Co2 N3 173.75(12)
N4 Co2 N3 82.86(12)

loop_
_geom_bond_atom_site_label_1
_geom_bond_atom_site_label_2
_geom_bond_distance
C1 C2 1.370(5)
C1 C6 1.373(5)
C1 Br1 1.894(4)
C2 C3 1.395(5)
C2 H2 0.9300
C3 C4 1.398(5)
C3 C13 1.457(4)
C4 O3 1.345(4)
C4 C5 1.404(4)
C5 C6 1.389(5)
C5 C7 1.508(5)
C6 H6 0.9300
C7 N3 1.485(5)
C7 H7A 0.9700
C7 H7B 0.9700
C8 N3 1.486(5)
C8 H8A 0.9600
C8 H8B 0.9600
C8 H8C 0.9600
C9 C10 1.468(6)
C9 N3 1.471(5)
C9 H9A 0.9700
C9 H9B 0.9700
C10 N4 1.479(6)
C10 H10A 0.9700
C10 H10B 0.9700
C11 N4 1.471(5)
C11 H11A 0.9600
C11 H11B 0.9600
C11 H11C 0.9600
C12 N4 1.456(5)
C12 H12A 0.9600
C12 H12B 0.9600
C12 H12C 0.9600
C13 N2 1.328(4)
C13 N1 1.351(4)
C14 N1 1.495(5)
C14 C15 1.527(6)
C14 C16 1.530(5)
C14 C17 1.545(6)
C15 H16A 0.9600
C15 H16B 0.9600
C15 H16C 0.9600
C16 H15A 0.9600
C16 H15B 0.9600
C16 H15C 0.9600
C17 N2 1.507(4)
C17 C18 1.510(6)
C17 C19 1.524(6)
C18 H19A 0.9600
C18 H19B 0.9600
C18 H19C 0.9600
C19 H18A 0.9600
C19 H18B 0.9600
C19 H18C 0.9600
C20 F2A 1.198(16)
C20 F1A 1.20(2)
C20 F1 1.250(12)
C20 F3 1.300(11)
C20 F3A 1.33(2)
C20 F2 1.332(10)
C20 C21 1.524(6)
C21 O5 1.242(4)
C21 C22 1.374(6)
C22 C23 1.377(6)
C22 H22 0.9300
C23 O4 1.230(5)
C23 C24 1.544(7)
C24 F5A 1.24(2)
C24 F4A 1.253(15)
C24 F5 1.270(18)
C24 F6A 1.286(18)
C24 F6 1.29(2)
C24 F4 1.340(17)
C25 F9A 1.176(13)
C25 F8A 1.26(2)
C25 F7 1.281(19)
C25 F8 1.321(14)
C25 F7A 1.32(3)
C25 F9 1.364(14)
C25 C26 1.541(6)
C26 O6 1.243(5)
C26 C27 1.393(6)
C27 C28 1.373(5)
C27 H27 0.9300
C28 O7 1.258(4)
C28 C29 1.516(6)
C29 F12 1.273(6)
C29 F10 1.285(7)
C29 F11 1.293(7)
C30 F15A 1.15(3)
C30 F13A 1.27(3)
C30 F14 1.293(12)
C30 F14A 1.30(3)
C30 F13 1.314(14)
C30 F15 1.349(15)
C30 C31 1.535(6)
C31 O8 1.248(5)
C31 C32 1.376(6)
C32 C33 1.375(6)
C32 H32 0.9300
C33 O9 1.255(5)
C33 C34 1.518(6)
C34 F17 1.293(6)
C34 F16 1.307(6)
C34 F18 1.314(6)
N1 O1 1.266(4)
N2 O2 1.311(3)
N3 Co2 2.172(3)
N4 Co2 2.170(3)
O2 Co1 2.041(3)
O3 Co2 1.985(2)
O3 Co1 2.054(2)
O4 Co1 2.055(3)
O5 Co1 2.067(2)
O6 Co1 2.102(3)
O7 Co1 2.117(3)
O8 Co2 2.044(2)
O9 Co2 2.035(3)
